data_2211773
loop_
_publ_author_name
'Temel, Ersin'
'Albayrak, \,Ci\^gdem'
'Odaba\,so\(glu, Mustafa'
'B\"uy\"ukg\"ung\"or, Orhan'

_publ_section_title
;
 (<i>E</i>)-3-[2-(Trifluoromethyl)phenyliminomethyl]benzene-1,2-diol
;
_journal_coeditor_code CI2248
_journal_issue 1
_journal_name_full 'Acta Crystallographica Section E'
_journal_page_first o374
_journal_page_last o376
_journal_paper_doi 10.1107/S1600536806053931
_journal_volume 63
_journal_year 2007
_chemical_formula_iupac 'C14 H10 F3 N1 O2'
_chemical_formula_moiety 'C14 H10 F3 N1 O2'
_chemical_formula_sum 'C14 H10 F3 N O2'
_chemical_formula_weight 281.23
_chemical_melting_point 648.5(5)
_chemical_name_systematic
;
(E)-3-[2-(Trifluoromethyl)phenyliminomethyl]benzene-1,2-diol
;
_space_group_IT_number 2
_symmetry_cell_setting triclinic
_symmetry_space_group_name_Hall '-P 1'
_symmetry_space_group_name_H-M 'P -1'
_atom_sites_solution_hydrogens geom
_atom_sites_solution_primary direct
_atom_sites_solution_secondary difmap
_cell_angle_alpha 83.162(6)
_cell_angle_beta 89.612(6)
_cell_angle_gamma 81.938(6)
_cell_formula_units_Z 4
_cell_length_a 7.5806(5)
_cell_length_b 10.5128(7)
_cell_length_c 16.2370(11)
_cell_measurement_reflns_used 20837
_cell_measurement_temperature 296
_cell_measurement_theta_max 27.72
_cell_measurement_theta_min 2.21
_cell_volume 1272.01(15)
_computing_cell_refinement X-AREA
_computing_data_collection 'X-AREA (Stoe & Cie, 2002)'
_computing_data_reduction 'X-RED32 (Stoe & Cie, 2002)'
_computing_molecular_graphics 'ORTEP-3 for Windows (Farrugia, 1997)'
_computing_publication_material 'WinGX (Farrugia, 1999)'
_computing_structure_refinement 'SHELXL97 (Sheldrick, 1997)'
_computing_structure_solution 'SHELXS97 (Sheldrick, 1997)'
_diffrn_ambient_temperature 296
_diffrn_detector_area_resol_mean 6.67
_diffrn_measured_fraction_theta_full 0.913
_diffrn_measured_fraction_theta_max 0.913
_diffrn_measurement_device_type 'Stoe IPDS-2'
_diffrn_measurement_method \w
_diffrn_radiation_monochromator 'plane graphite'
_diffrn_radiation_source 'sealed X-ray tube, 12 x 0.4 mm long-fine focus'
_diffrn_radiation_type MoK\a
_diffrn_radiation_wavelength 0.71073
_diffrn_reflns_av_R_equivalents 0.1116
_diffrn_reflns_av_sigmaI/netI 0.0712
_diffrn_reflns_limit_h_max 9
_diffrn_reflns_limit_h_min -9
_diffrn_reflns_limit_k_max 13
_diffrn_reflns_limit_k_min -13
_diffrn_reflns_limit_l_max 21
_diffrn_reflns_limit_l_min -21
_diffrn_reflns_number 24664
_diffrn_reflns_theta_full 27.90
_diffrn_reflns_theta_max 27.90
_diffrn_reflns_theta_min 2.71
_diffrn_standards_decay_% <2
_diffrn_standards_number 0
_exptl_absorpt_coefficient_mu 0.128
_exptl_absorpt_correction_T_max 0.9853
_exptl_absorpt_correction_T_min 0.9304
_exptl_absorpt_correction_type integration
_exptl_absorpt_process_details '(X-RED32; Stoe & Cie, 2002)'
_exptl_crystal_colour red
_exptl_crystal_density_diffrn 1.469
_exptl_crystal_density_method 'not measured'
_exptl_crystal_description 'prismatic needle'
_exptl_crystal_F_000 576
_exptl_crystal_size_max 0.62
_exptl_crystal_size_mid 0.41
_exptl_crystal_size_min 0.12
_refine_diff_density_max 0.199
_refine_diff_density_min -0.168
_refine_ls_extinction_coef 0.006(2)
_refine_ls_extinction_expression Fc^*^=kFc[1+0.001xFc^2^\l^3^/sin(2\q)]^-1/4^
_refine_ls_extinction_method SHELXL97
_refine_ls_goodness_of_fit_ref 1.017
_refine_ls_hydrogen_treatment mixed
_refine_ls_matrix_type full
_refine_ls_number_parameters 378
_refine_ls_number_reflns 5534
_refine_ls_number_restraints 0
_refine_ls_restrained_S_all 1.017
_refine_ls_R_factor_all 0.1180
_refine_ls_R_factor_gt 0.0595
_refine_ls_shift/su_max 0.001
_refine_ls_shift/su_mean 0.000
_refine_ls_structure_factor_coef Fsqd
_refine_ls_weighting_details 'calc w=1/[\s^2^(Fo^2^)+(0.0768P)^2^] where P=(Fo^2^+2Fc^2^)/3'
_refine_ls_weighting_scheme calc
_refine_ls_wR_factor_gt 0.1411
_refine_ls_wR_factor_ref 0.1693
_reflns_number_gt 2951
_reflns_number_total 5534
_reflns_threshold_expression I>2\s(I)
_cod_data_source_file ci2248.cif
_cod_data_source_block I
_cod_depositor_comments
;
The following automatic conversions were performed:
'_symmetry_cell_setting' value 'Triclinic' changed to 'triclinic'
according to '/home/saulius/struct/CIF-dictionaries/cif_core.dic'
dictionary named 'cif_core.dic' version 2.4.1 from 2010-06-29.

Automatic conversion script
Id: cif_fix_enum 1527 2010-12-29 10:47:43Z saulius 

The following automatic conversions were performed:

'_chemical_melting_point' value '648-649' was changed to '648.5(5)' -
the average value was taken and precision was estimated.

Automatic conversion script
Id: cif_fix_values 1646 2011-03-28 12:23:43Z adriana 

The following automatic conversions were performed:

'_chemical_melting_point' value '648-649' was changed to '648.5(5)' -
the average value was taken and precision was
estimated.

'_symmetry_cell_setting' value 'Triclinic' changed to
'triclinic' according to
/home/saulius/struct/CIF-dictionaries/cif_core.dic dictionary named
'cif_core.dic' version 2.4.1 from 2010-06-29.

Automatic conversion script
Id: cif_fix_values 1715 2011-07-08 13:25:40Z adriana 
;
_cod_original_formula_sum 'C14 H10 F3 N1 O2'
_cod_database_code 2211773
_cod_database_fobs_code 2211773

loop_
_symmetry_equiv_pos_as_xyz
'x, y, z'
'-x, -y, -z'

loop_
_atom_site_type_symbol
_atom_site_label
_atom_site_fract_x
_atom_site_fract_y
_atom_site_fract_z
_atom_site_U_iso_or_equiv
_atom_site_adp_type
_atom_site_calc_flag
_atom_site_refinement_flags
_atom_site_occupancy
C C1A 0.2290(3) 1.1743(3) 0.66421(16) 0.0511(6) Uani d . 1
C C1B 0.8005(3) -0.1689(3) 0.83156(16) 0.0504(6) Uani d . 1
C C2A 0.2942(3) 1.1334(3) 0.58920(16) 0.0494(6) Uani d . 1
C C2B 0.8513(3) -0.1321(2) 0.90732(16) 0.0486(6) Uani d . 1
C C3A 0.2807(3) 1.2198(3) 0.51696(17) 0.0560(6) Uani d . 1
C C3B 0.8743(3) -0.2212(3) 0.97762(16) 0.0542(6) Uani d . 1
C C4A 0.2055(4) 1.3462(3) 0.5194(2) 0.0670(8) Uani d . 1
H H4A 0.1966 1.4039 0.4710 0.080 Uiso calc R 1
C C4B 0.8517(4) -0.3479(3) 0.9727(2) 0.0663(7) Uani d . 1
H H4B 0.8682 -0.4080 1.0199 0.080 Uiso calc R 1
C C5A 0.1429(4) 1.3886(3) 0.5935(2) 0.0719(8) Uani d . 1
H H5A 0.0931 1.4744 0.5946 0.086 Uiso calc R 1
C C5B 0.8043(4) -0.3865(3) 0.8979(2) 0.0720(8) Uani d . 1
H H5B 0.7901 -0.4724 0.8952 0.086 Uiso calc R 1
C C6A 0.1543(4) 1.3039(3) 0.6650(2) 0.0651(8) Uani d . 1
H H6A 0.1122 1.3328 0.7144 0.078 Uiso calc R 1
C C6B 0.7787(4) -0.2994(3) 0.8287(2) 0.0639(7) Uani d . 1
H H6B 0.7465 -0.3260 0.7791 0.077 Uiso calc R 1
C C7A 0.2363(3) 1.0841(3) 0.73871(16) 0.0520(6) Uani d . 1
H H7A 0.1930 1.1131 0.7879 0.062 Uiso calc R 1
C C7B 0.7676(3) -0.0757(3) 0.75861(15) 0.0511(6) Uani d . 1
H H7B 0.7330 -0.1028 0.7095 0.061 Uiso calc R 1
C C8A 0.3093(3) 0.8767(3) 0.81217(15) 0.0521(6) Uani d . 1
C C8B 0.7534(3) 0.1337(3) 0.68776(15) 0.0525(6) Uani d . 1
C C9A 0.3555(4) 0.9120(3) 0.88862(17) 0.0643(7) Uani d . 1
H H9A 0.3761 0.9961 0.8928 0.077 Uiso calc R 1
C C9B 0.8054(4) 0.1006(3) 0.61010(17) 0.0642(7) Uani d . 1
H H9B 0.8619 0.0178 0.6045 0.077 Uiso calc R 1
C C10A 0.3703(4) 0.8208(4) 0.95830(18) 0.0772(9) Uani d . 1
H H10A 0.4009 0.8445 1.0092 0.093 Uiso calc R 1
C C10B 0.7724(5) 0.1922(4) 0.54060(18) 0.0752(9) Uani d . 1
H H10B 0.8077 0.1701 0.4886 0.090 Uiso calc R 1
C C11A 0.3405(4) 0.6969(4) 0.9531(2) 0.0826(10) Uani d . 1
H H11A 0.3500 0.6370 1.0005 0.099 Uiso calc R 1
C C11B 0.6885(5) 0.3146(4) 0.5479(2) 0.0793(10) Uani d . 1
H H11B 0.6638 0.3740 0.5009 0.095 Uiso calc R 1
C C12A 0.2962(4) 0.6600(3) 0.87792(19) 0.0699(8) Uani d . 1
H H12A 0.2761 0.5755 0.8747 0.084 Uiso calc R 1
C C12B 0.6409(4) 0.3496(3) 0.62479(19) 0.0677(8) Uani d . 1
H H12B 0.5862 0.4332 0.6297 0.081 Uiso calc R 1
C C13A 0.2818(3) 0.7488(3) 0.80738(16) 0.0545(6) Uani d . 1
C C13B 0.6745(3) 0.2600(3) 0.69532(16) 0.0543(6) Uani d . 1
C C14A 0.2397(4) 0.7063(3) 0.72647(18) 0.0629(7) Uani d . 1
C C14B 0.6272(4) 0.3002(3) 0.77857(18) 0.0633(7) Uani d . 1
F F1A 0.1044(2) 0.78176(19) 0.68457(11) 0.0776(5) Uani d . 1
F F1B 0.5118(3) 0.2316(2) 0.81938(12) 0.0882(6) Uani d . 1
F F2A 0.3785(3) 0.7057(2) 0.67434(11) 0.0881(6) Uani d . 1
F F2B 0.7692(2) 0.2876(2) 0.82889(11) 0.0833(6) Uani d . 1
F F3A 0.1964(3) 0.5869(2) 0.73428(13) 0.0994(7) Uani d . 1
F F3B 0.5557(3) 0.4243(2) 0.77483(14) 0.1074(8) Uani d . 1
N N1A 0.3013(3) 0.9643(2) 0.73865(13) 0.0522(5) Uani d . 1
N N1B 0.7851(3) 0.0440(2) 0.76004(12) 0.0516(5) Uani d . 1
O O1A 0.3689(3) 1.0095(2) 0.58357(12) 0.0605(5) Uani d . 1
H H1A 0.360(5) 0.962(4) 0.635(3) 0.107(13) Uiso d . 1
O O1B 0.8754(3) -0.00821(19) 0.91480(12) 0.0593(5) Uani d . 1
H H1B 0.846(4) 0.042(4) 0.867(2) 0.088(11) Uiso d . 1
O O2A 0.3399(3) 1.1810(3) 0.44327(13) 0.0731(6) Uani d . 1
H H2A 0.406(7) 1.112(5) 0.451(3) 0.125(18) Uiso d . 1
O O2B 0.9179(3) -0.1857(3) 1.05239(12) 0.0709(6) Uani d . 1
H H2B 0.962(5) -0.117(4) 1.045(3) 0.104(14) Uiso d . 1

loop_
_atom_site_aniso_label
_atom_site_aniso_U_11
_atom_site_aniso_U_22
_atom_site_aniso_U_33
_atom_site_aniso_U_12
_atom_site_aniso_U_13
_atom_site_aniso_U_23
C1A 0.0465(13) 0.0504(16) 0.0591(15) -0.0104(10) -0.0030(10) -0.0131(12)
C1B 0.0438(12) 0.0533(17) 0.0549(14) -0.0056(10) -0.0031(10) -0.0113(12)
C2A 0.0467(12) 0.0467(16) 0.0561(15) -0.0090(10) -0.0018(10) -0.0081(12)
C2B 0.0455(12) 0.0434(15) 0.0558(14) -0.0012(10) -0.0036(10) -0.0065(12)
C3A 0.0522(14) 0.0571(18) 0.0581(16) -0.0100(11) -0.0053(11) -0.0019(13)
C3B 0.0518(13) 0.0540(17) 0.0559(15) -0.0072(11) -0.0046(11) -0.0032(13)
C4A 0.0625(16) 0.0563(19) 0.078(2) -0.0092(13) -0.0151(14) 0.0089(15)
C4B 0.0633(16) 0.0570(19) 0.0749(19) -0.0103(13) -0.0050(13) 0.0092(15)
C5A 0.0674(17) 0.0494(18) 0.096(2) 0.0014(13) -0.0125(15) -0.0070(17)
C5B 0.083(2) 0.0467(18) 0.088(2) -0.0170(14) -0.0063(16) -0.0037(16)
C6A 0.0581(15) 0.060(2) 0.079(2) -0.0042(12) -0.0016(13) -0.0213(16)
C6B 0.0651(16) 0.0579(19) 0.0730(19) -0.0152(13) -0.0031(13) -0.0173(15)
C7A 0.0515(13) 0.0584(19) 0.0483(14) -0.0097(11) 0.0044(10) -0.0140(12)
C7B 0.0461(13) 0.0591(18) 0.0494(14) -0.0056(11) -0.0063(10) -0.0137(12)
C8A 0.0476(13) 0.0623(18) 0.0455(13) -0.0046(11) 0.0065(10) -0.0070(12)
C8B 0.0507(13) 0.0603(18) 0.0485(14) -0.0161(11) -0.0089(10) -0.0044(12)
C9A 0.0662(16) 0.077(2) 0.0520(16) -0.0116(14) 0.0052(12) -0.0157(15)
C9B 0.0687(16) 0.077(2) 0.0516(16) -0.0212(14) -0.0018(12) -0.0133(15)
C10A 0.077(2) 0.108(3) 0.0439(16) -0.0049(18) 0.0050(13) -0.0066(17)
C10B 0.089(2) 0.100(3) 0.0456(16) -0.0424(19) -0.0037(13) -0.0083(17)
C11A 0.084(2) 0.101(3) 0.0540(18) -0.0032(19) 0.0109(14) 0.0131(18)
C11B 0.088(2) 0.093(3) 0.0584(19) -0.0373(19) -0.0174(15) 0.0133(17)
C12A 0.0732(18) 0.068(2) 0.0645(18) -0.0051(14) 0.0140(14) 0.0022(16)
C12B 0.0685(17) 0.063(2) 0.0705(19) -0.0170(13) -0.0202(14) 0.0066(15)
C13A 0.0539(14) 0.0557(18) 0.0520(14) -0.0033(11) 0.0088(10) -0.0038(12)
C13B 0.0530(13) 0.0582(18) 0.0526(14) -0.0154(11) -0.0123(10) -0.0014(12)
C14A 0.0721(17) 0.0557(19) 0.0610(17) -0.0099(13) 0.0090(13) -0.0071(14)
C14B 0.0705(17) 0.0530(18) 0.0652(17) -0.0023(13) -0.0135(13) -0.0089(14)
F1A 0.0818(11) 0.0822(13) 0.0683(11) -0.0038(9) -0.0120(8) -0.0162(9)
F1B 0.0915(13) 0.1073(17) 0.0705(12) -0.0247(11) 0.0133(9) -0.0175(11)
F2A 0.0907(12) 0.1068(17) 0.0681(11) -0.0041(10) 0.0228(9) -0.0287(11)
F2B 0.0924(12) 0.0889(15) 0.0721(11) -0.0100(10) -0.0264(9) -0.0261(10)
F3A 0.1449(18) 0.0628(14) 0.0967(15) -0.0310(12) -0.0013(12) -0.0154(11)
F3B 0.1466(19) 0.0689(15) 0.0959(15) 0.0286(13) -0.0114(13) -0.0162(11)
N1A 0.0545(11) 0.0558(15) 0.0480(12) -0.0116(10) 0.0044(8) -0.0089(10)
N1B 0.0518(11) 0.0557(15) 0.0469(12) -0.0052(9) -0.0083(8) -0.0066(10)
O1A 0.0774(12) 0.0518(12) 0.0510(11) -0.0045(9) 0.0092(8) -0.0061(9)
O1B 0.0795(12) 0.0462(12) 0.0521(11) -0.0073(8) -0.0152(9) -0.0062(9)
O2A 0.0882(15) 0.0748(17) 0.0522(12) -0.0072(12) 0.0012(10) 0.0040(11)
O2B 0.0907(15) 0.0711(16) 0.0505(11) -0.0182(12) -0.0119(9) 0.0031(10)

loop_
_atom_type_symbol
_atom_type_description
_atom_type_scat_dispersion_real
_atom_type_scat_dispersion_imag
_atom_type_scat_source
C C 0.0033 0.0016 'International Tables Vol C Tables 4.2.6.8 and 6.1.1.4'
H H 0.0000 0.0000 'International Tables Vol C Tables 4.2.6.8 and 6.1.1.4'
F F 0.0171 0.0103 'International Tables Vol C Tables 4.2.6.8 and 6.1.1.4'
N N 0.0061 0.0033 'International Tables Vol C Tables 4.2.6.8 and 6.1.1.4'
O O 0.0106 0.0060 'International Tables Vol C Tables 4.2.6.8 and 6.1.1.4'

loop_
_geom_angle_atom_site_label_1
_geom_angle_atom_site_label_2
_geom_angle_atom_site_label_3
_geom_angle
C6A C1A C2A 118.8(3)
C6A C1A C7A 120.7(3)
C2A C1A C7A 120.5(2)
C2B C1B C6B 118.3(3)
C2B C1B C7B 121.2(2)
C6B C1B C7B 120.5(2)
O1A C2A C3A 117.6(2)
O1A C2A C1A 122.2(2)
C3A C2A C1A 120.2(3)
O1B C2B C3B 117.8(2)
O1B C2B C1B 121.7(2)
C3B C2B C1B 120.5(2)
O2A C3A C4A 119.2(3)
O2A C3A C2A 121.0(3)
C4A C3A C2A 119.8(3)
O2B C3B C4B 119.2(3)
O2B C3B C2B 121.1(3)
C4B C3B C2B 119.7(2)
C3A C4A C5A 120.6(3)
C3A C4A H4A 119.7
C5A C4A H4A 119.7
C3B C4B C5B 120.5(3)
C3B C4B H4B 119.7
C5B C4B H4B 119.7
C6A C5A C4A 120.1(3)
C6A C5A H5A 120.0
C4A C5A H5A 120.0
C6B C5B C4B 120.3(3)
C6B C5B H5B 119.9
C4B C5B H5B 119.9
C5A C6A C1A 120.5(3)
C5A C6A H6A 119.7
C1A C6A H6A 119.7
C5B C6B C1B 120.7(3)
C5B C6B H6B 119.7
C1B C6B H6B 119.7
N1A C7A C1A 121.5(2)
N1A C7A H7A 119.3
C1A C7A H7A 119.3
N1B C7B C1B 121.5(2)
N1B C7B H7B 119.2
C1B C7B H7B 119.2
C9A C8A C13A 119.0(3)
C9A C8A N1A 121.8(3)
C13A C8A N1A 119.1(2)
C9B C8B C13B 119.3(3)
C9B C8B N1B 121.5(3)
C13B C8B N1B 119.1(2)
C10A C9A C8A 119.7(3)
C10A C9A H9A 120.2
C8A C9A H9A 120.2
C8B C9B C10B 119.7(3)
C8B C9B H9B 120.2
C10B C9B H9B 120.2
C11A C10A C9A 120.8(3)
C11A C10A H10A 119.6
C9A C10A H10A 119.6
C11B C10B C9B 120.8(3)
C11B C10B H10B 119.6
C9B C10B H10B 119.6
C10A C11A C12A 120.3(3)
C10A C11A H11A 119.8
C12A C11A H11A 119.8
C10B C11B C12B 120.1(3)
C10B C11B H11B 120.0
C12B C11B H11B 120.0
C11A C12A C13A 120.0(3)
C11A C12A H12A 120.0
C13A C12A H12A 120.0
C11B C12B C13B 120.1(3)
C11B C12B H12B 119.9
C13B C12B H12B 119.9
C12A C13A C8A 120.2(3)
C12A C13A C14A 119.3(3)
C8A C13A C14A 120.5(2)
C12B C13B C8B 120.0(3)
C12B C13B C14B 119.6(3)
C8B C13B C14B 120.4(2)
F3A C14A F1A 105.8(2)
F3A C14A F2A 106.2(2)
F1A C14A F2A 105.0(2)
F3A C14A C13A 112.8(2)
F1A C14A C13A 114.2(2)
F2A C14A C13A 112.1(2)
F1B C14B F3B 106.5(3)
F1B C14B F2B 105.5(3)
F3B C14B F2B 105.4(2)
F1B C14B C13B 113.6(2)
F3B C14B C13B 112.7(3)
F2B C14B C13B 112.4(2)
C7A N1A C8A 121.1(2)
C7B N1B C8B 120.7(2)
C2A O1A H1A 108(3)
C2B O1B H1B 109(2)
C3A O2A H2A 110(3)
C3B O2B H2B 110(3)

loop_
_geom_bond_atom_site_label_1
_geom_bond_atom_site_label_2
_geom_bond_distance
_geom_bond_publ_flag
C1A C6A 1.402(4) ?
C1A C2A 1.403(4) ?
C1A C7A 1.442(4) ?
C1B C2B 1.405(3) ?
C1B C6B 1.410(4) ?
C1B C7B 1.444(4) ?
C2A O1A 1.359(3) y
C2A C3A 1.390(4) ?
C2B O1B 1.360(3) y
C2B C3B 1.383(4) ?
C3A O2A 1.363(3) ?
C3A C4A 1.375(4) ?
C3B O2B 1.368(3) ?
C3B C4B 1.378(4) ?
C4A C5A 1.390(5) ?
C4A H4A 0.93 ?
C4B C5B 1.391(4) ?
C4B H4B 0.93 ?
C5A C6A 1.372(5) ?
C5A H5A 0.93 ?
C5B C6B 1.359(5) ?
C5B H5B 0.93 ?
C6A H6A 0.93 ?
C6B H6B 0.93 ?
C7A N1A 1.286(3) y
C7A H7A 0.93 ?
C7B N1B 1.286(3) y
C7B H7B 0.93 ?
C8A C9A 1.397(4) ?
C8A C13A 1.401(4) ?
C8A N1A 1.414(4) y
C8B C9B 1.388(4) ?
C8B C13B 1.397(4) ?
C8B N1B 1.415(4) y
C9A C10A 1.387(5) ?
C9A H9A 0.93 ?
C9B C10B 1.393(5) ?
C9B H9B 0.93 ?
C10A C11A 1.366(5) ?
C10A H10A 0.93 ?
C10B C11B 1.372(5) ?
C10B H10B 0.93 ?
C11A C12A 1.382(5) ?
C11A H11A 0.93 ?
C11B C12B 1.374(5) ?
C11B H11B 0.93 ?
C12A C13A 1.383(4) ?
C12A H12A 0.93 ?
C12B C13B 1.394(4) ?
C12B H12B 0.93 ?
C13A C14A 1.487(4) ?
C13B C14B 1.490(4) ?
C14A F3A 1.333(4) ?
C14A F1A 1.341(3) ?
C14A F2A 1.345(3) ?
C14B F1B 1.334(4) ?
C14B F3B 1.335(3) ?
C14B F2B 1.338(3) ?
O1A H1A 0.93(5) ?
O1B H1B 0.90(4) ?
O2A H2A 0.81(5) ?
O2B H2B 0.84(5) ?

loop_
_geom_hbond_atom_site_label_D
_geom_hbond_atom_site_label_H
_geom_hbond_atom_site_label_A
_geom_hbond_site_symmetry_A
_geom_hbond_distance_DH
_geom_hbond_distance_HA
_geom_hbond_distance_DA
_geom_hbond_angle_DHA
O2A H2A O1A 2_676 0.81(5) 2.10(5) 2.834(3) 149(5)
O2B H2B O1B 2_757 0.84(5) 2.08(4) 2.839(3) 150(4)
O1A H1A N1A . 0.93(5) 1.74(4) 2.568(3) 147(4)
O1B H1B N1B . 0.90(4) 1.79(4) 2.583(3) 146(3)

loop_
_geom_torsion_atom_site_label_1
_geom_torsion_atom_site_label_2
_geom_torsion_atom_site_label_3
_geom_torsion_atom_site_label_4
_geom_torsion
C6A C1A C2A O1A 179.8(2)
C7A C1A C2A O1A -1.2(3)
C6A C1A C2A C3A -1.4(3)
C7A C1A C2A C3A 177.6(2)
C6B C1B C2B O1B 179.8(2)
C7B C1B C2B O1B -1.4(3)
C6B C1B C2B C3B -1.8(3)
C7B C1B C2B C3B 177.0(2)
O1A C2A C3A O2A 0.2(4)
C1A C2A C3A O2A -178.6(2)
O1A C2A C3A C4A 179.8(2)
C1A C2A C3A C4A 0.9(4)
O1B C2B C3B O2B 0.7(4)
C1B C2B C3B O2B -177.8(2)
O1B C2B C3B C4B -179.8(2)
C1B C2B C3B C4B 1.7(4)
O2A C3A C4A C5A 179.6(3)
C2A C3A C4A C5A 0.0(4)
O2B C3B C4B C5B 178.9(3)
C2B C3B C4B C5B -0.6(4)
C3A C4A C5A C6A -0.5(4)
C3B C4B C5B C6B -0.4(5)
C4A C5A C6A C1A 0.0(4)
C2A C1A C6A C5A 1.0(4)
C7A C1A C6A C5A -178.1(2)
C4B C5B C6B C1B 0.3(5)
C2B C1B C6B C5B 0.8(4)
C7B C1B C6B C5B -178.0(3)
C6A C1A C7A N1A 178.7(2)
C2A C1A C7A N1A -0.3(3)
C2B C1B C7B N1B 0.6(4)
C6B C1B C7B N1B 179.4(2)
C13A C8A C9A C10A -1.0(4)
N1A C8A C9A C10A -176.8(2)
C13B C8B C9B C10B -2.3(4)
N1B C8B C9B C10B -179.7(2)
C8A C9A C10A C11A 0.0(5)
C8B C9B C10B C11B -0.3(4)
C9A C10A C11A C12A 0.5(5)
C9B C10B C11B C12B 2.1(4)
C10A C11A C12A C13A 0.0(5)
C10B C11B C12B C13B -1.3(4)
C11A C12A C13A C8A -0.9(4)
C11A C12A C13A C14A 178.0(3)
C9A C8A C13A C12A 1.5(4)
N1A C8A C13A C12A 177.3(2)
C9A C8A C13A C14A -177.5(2)
N1A C8A C13A C14A -1.6(3)
C11B C12B C13B C8B -1.3(4)
C11B C12B C13B C14B 178.2(3)
C9B C8B C13B C12B 3.1(3)
N1B C8B C13B C12B -179.5(2)
C9B C8B C13B C14B -176.4(2)
N1B C8B C13B C14B 1.0(3)
C12A C13A C14A F3A 8.6(4)
C8A C13A C14A F3A -172.4(2)
C12A C13A C14A F1A 129.5(3)
C8A C13A C14A F1A -51.5(3)
C12A C13A C14A F2A -111.2(3)
C8A C13A C14A F2A 67.8(3)
C12B C13B C14B F1B 120.8(3)
C8B C13B C14B F1B -59.7(3)
C12B C13B C14B F3B -0.5(4)
C8B C13B C14B F3B 179.0(2)
C12B C13B C14B F2B -119.4(3)
C8B C13B C14B F2B 60.1(3)
C1A C7A N1A C8A 179.4(2)
C9A C8A N1A C7A -40.1(3)
C13A C8A N1A C7A 144.2(2)
C1B C7B N1B C8B 179.6(2)
C9B C8B N1B C7B -38.9(3)
C13B C8B N1B C7B 143.8(2)

loop_
_cod_related_entry_id
_cod_related_entry_database
_cod_related_entry_code
1 ChemSpider 24736921
